data_4081634
loop_
_publ_author_name
'Schulz, Stephan'
'Kuczkowski, Andreas'
'Bl\"aser, Dieter'
'W\"olper, Christoph'
'Jansen, Georg'
'Haack, Rebekka'

_publ_contact_author
;
         Prof. Dr. Schulz, Stephan
         Fachbereich Chemie der
         Universit\"at Duisburg-Essen
         Campus Essen, Universit\"atsstr. 7
         D-45141 Essen, Germany
;
_publ_section_title
;
 Solid-State Structures of Trialkylbismuthines BiR3(R = Me,i-Pr)
;
_journal_issue 19
_journal_name_full Organometallics
_journal_page_first 5445
_journal_paper_doi 10.1021/om400730r
_journal_volume 32
_journal_year 2013
_chemical_formula_moiety 'C9 H21 Bi'
_chemical_formula_sum 'C9 H21 Bi'
_chemical_formula_weight 338.24
_chemical_melting_point 191.15
_chemical_name_systematic
; 
 ? 
;
_space_group_IT_number 7
_symmetry_cell_setting monoclinic
_symmetry_space_group_name_Hall 'P -2yac'
_symmetry_space_group_name_H-M 'P 1 n 1'
_atom_sites_solution_hydrogens geom
_atom_sites_solution_primary direct
_atom_sites_solution_secondary difmap
_audit_creation_method SHELXL-97
_cell_angle_alpha 90.00
_cell_angle_beta 109.833(2)
_cell_angle_gamma 90.00
_cell_formula_units_Z 2
_cell_length_a 7.7023(3)
_cell_length_b 10.0311(4)
_cell_length_c 7.8506(3)
_cell_measurement_reflns_used 9062
_cell_measurement_temperature 141(2)
_cell_measurement_theta_max 30.7
_cell_measurement_theta_min 3.2
_cell_volume 570.58(4)
_computing_cell_refinement 'BRUKER AXS SMART APEX 2 Vers. 3.0-2009'
_computing_data_collection 'BRUKER AXS SMART APEX 2 Vers. 3.0-2009'
_computing_data_reduction 'BRUKER AXS SMART APEX 2 Vers. 3.0-2009'
_computing_molecular_graphics 'BRUKER AXS SHELXTL (c) 2008 / Vers. 2008/4'
_computing_publication_material 'BRUKER AXS SHELXTL (c) 2008 / Vers. 2008/4'
_computing_structure_refinement 'BRUKER AXS SHELXTL (c) 2008 / Vers. 2008/4'
_computing_structure_solution 'BRUKER AXS SMART APEX 2 Vers. 3.0-2009'
_diffrn_ambient_temperature 141(2)
_diffrn_detector_area_resol_mean 512
_diffrn_measured_fraction_theta_full 0.677
_diffrn_measured_fraction_theta_max 0.677
_diffrn_measurement_device_type
; 
 Siemens SMART three axis goniometer with APEX II area detector system
;
_diffrn_measurement_method '\w-scans with chi = 0'
_diffrn_radiation_monochromator graphite
_diffrn_radiation_source 'fine-focus sealed tube'
_diffrn_radiation_type MoK\a
_diffrn_radiation_wavelength 0.71073
_diffrn_reflns_av_R_equivalents 0.0243
_diffrn_reflns_av_sigmaI/netI 0.0258
_diffrn_reflns_limit_h_max 10
_diffrn_reflns_limit_h_min -10
_diffrn_reflns_limit_k_max 14
_diffrn_reflns_limit_k_min -14
_diffrn_reflns_limit_l_max 10
_diffrn_reflns_limit_l_min -10
_diffrn_reflns_number 10969
_diffrn_reflns_theta_full 30.66
_diffrn_reflns_theta_max 30.66
_diffrn_reflns_theta_min 2.03
_exptl_absorpt_coefficient_mu 15.394
_exptl_absorpt_correction_T_max 0.75
_exptl_absorpt_correction_T_min 0.40
_exptl_absorpt_correction_type multi-scan
_exptl_absorpt_process_details
; 
 BRUKER AXS SMART APEX 2 Vers. 3.0-2009
 R.H. Blessing, Acta Cryst. (1995) A51 33-38 
;
_exptl_crystal_colour 'pale yellow'
_exptl_crystal_density_diffrn 1.969
_exptl_crystal_density_method 'not measured'
_exptl_crystal_description cylindric
_exptl_crystal_F_000 316
_exptl_crystal_size_max 0.30
_exptl_crystal_size_mid 0.30
_exptl_crystal_size_min 0.30
_refine_diff_density_max 1.058
_refine_diff_density_min -2.533
_refine_diff_density_rms 0.215
_refine_ls_abs_structure_details 'Flack H D (1983), Acta Cryst. A39, 876-881'
_refine_ls_abs_structure_Flack 0.083(18)
_refine_ls_extinction_method none
_refine_ls_goodness_of_fit_ref 1.237
_refine_ls_hydrogen_treatment constr
_refine_ls_matrix_type full
_refine_ls_number_parameters 97
_refine_ls_number_reflns 2331
_refine_ls_number_restraints 2
_refine_ls_restrained_S_all 1.236
_refine_ls_R_factor_all 0.0246
_refine_ls_R_factor_gt 0.0233
_refine_ls_shift/su_max 0.001
_refine_ls_shift/su_mean 0.000
_refine_ls_structure_factor_coef Fsqd
_refine_ls_weighting_details 'calc w=1/[\s^2^(Fo^2^)+(0.0397P)^2^+0.0475P] where P=(Fo^2^+2Fc^2^)/3'
_refine_ls_weighting_scheme calc
_refine_ls_wR_factor_gt 0.0622
_refine_ls_wR_factor_ref 0.0627
_reflns_number_gt 2246
_reflns_number_total 2331
_reflns_threshold_expression >2sigma(I)
_cod_data_source_file om400730r_si_002.cif
_cod_data_source_block chw_ipr3bi
_cod_depositor_comments
;
The following automatic conversions were performed:

'_chemical_melting_point' value '-82' was changed to '191.15' - it
was converted from degrees Celsius(C) to Kelvins(K).

Automatic conversion script
Id: cif_fix_values 1891 2012-01-12 08:04:46Z andrius 
;
_cod_original_sg_symbol_H-M 'P n'
_cod_database_code 4081634

loop_
_symmetry_equiv_pos_as_xyz
'x, y, z'
'x+1/2, -y, z+1/2'

loop_
_atom_site_label
_atom_site_type_symbol
_atom_site_fract_x
_atom_site_fract_y
_atom_site_fract_z
_atom_site_U_iso_or_equiv
_atom_site_adp_type
_atom_site_occupancy
_atom_site_symmetry_multiplicity
_atom_site_calc_flag
_atom_site_refinement_flags
Bi1 Bi 0.4142 0.150102(12) 0.4194 0.01542(10) Uani 1 1 d .
C11 C 0.1213(11) 0.0982(6) 0.4112(11) 0.0185(17) Uani 1 1 d .
H11 H 0.0587 0.0503 0.2947 0.022 Uiso 1 1 calc R
C12 C 0.1393(12) -0.0004(8) 0.5655(12) 0.032(2) Uani 1 1 d .
H12A H 0.1850 0.0466 0.6817 0.048 Uiso 1 1 calc R
H12B H 0.2262 -0.0712 0.5633 0.048 Uiso 1 1 calc R
H12C H 0.0184 -0.0395 0.5501 0.048 Uiso 1 1 calc R
C13 C 0.0018(11) 0.2160(7) 0.4183(14) 0.035(2) Uani 1 1 d .
H13A H -0.1284 0.1896 0.3719 0.053 Uiso 1 1 calc R
H13B H 0.0226 0.2885 0.3438 0.053 Uiso 1 1 calc R
H13C H 0.0336 0.2465 0.5439 0.053 Uiso 1 1 calc R
C21 C 0.4936(14) 0.2801(7) 0.6757(13) 0.023(2) Uani 1 1 d .
H21 H 0.4431 0.2352 0.7627 0.028 Uiso 1 1 calc R
C22 C 0.7054(12) 0.2814(7) 0.7643(13) 0.031(2) Uani 1 1 d .
H22A H 0.7599 0.3278 0.6848 0.046 Uiso 1 1 calc R
H22B H 0.7513 0.1896 0.7834 0.046 Uiso 1 1 calc R
H22C H 0.7395 0.3276 0.8810 0.046 Uiso 1 1 calc R
C23 C 0.4140(13) 0.4206(7) 0.6459(14) 0.029(2) Uani 1 1 d .
H23A H 0.4712 0.4740 0.7551 0.044 Uiso 1 1 calc R
H23B H 0.2804 0.4166 0.6198 0.044 Uiso 1 1 calc R
H23C H 0.4393 0.4617 0.5434 0.044 Uiso 1 1 calc R
C31 C 0.3294(11) 0.3172(7) 0.2131(11) 0.0161(17) Uani 1 1 d .
H31 H 0.2612 0.3852 0.2590 0.019 Uiso 1 1 calc R
C32 C 0.4968(13) 0.3844(7) 0.1921(14) 0.030(2) Uani 1 1 d .
H32A H 0.5775 0.3169 0.1680 0.045 Uiso 1 1 calc R
H32B H 0.5641 0.4323 0.3038 0.045 Uiso 1 1 calc R
H32C H 0.4571 0.4475 0.0910 0.045 Uiso 1 1 calc R
C33 C 0.1963(14) 0.2637(7) 0.0301(13) 0.028(2) Uani 1 1 d .
H33A H 0.1630 0.3363 -0.0586 0.042 Uiso 1 1 calc R
H33B H 0.0845 0.2287 0.0471 0.042 Uiso 1 1 calc R
H33C H 0.2572 0.1924 -0.0138 0.042 Uiso 1 1 calc R

loop_
_atom_site_aniso_label
_atom_site_aniso_U_11
_atom_site_aniso_U_22
_atom_site_aniso_U_33
_atom_site_aniso_U_23
_atom_site_aniso_U_13
_atom_site_aniso_U_12
Bi1 0.01815(17) 0.01026(8) 0.0221(2) 0.00112(16) 0.01243(17) 0.00299(13)
C11 0.019(4) 0.016(2) 0.021(5) -0.002(2) 0.008(4) -0.007(2)
C12 0.040(5) 0.033(3) 0.022(6) 0.002(3) 0.009(5) -0.019(4)
C13 0.028(5) 0.029(3) 0.060(7) -0.005(3) 0.030(6) -0.001(3)
C21 0.034(6) 0.016(3) 0.027(6) 0.001(3) 0.020(6) 0.001(3)
C22 0.029(6) 0.025(3) 0.037(7) 0.001(3) 0.010(6) -0.001(3)
C23 0.032(6) 0.022(3) 0.040(7) -0.008(3) 0.019(6) 0.001(3)
C31 0.019(4) 0.016(3) 0.014(5) 0.001(3) 0.006(4) 0.000(3)
C32 0.034(6) 0.022(3) 0.045(6) 0.007(3) 0.027(6) -0.001(3)
C33 0.030(6) 0.028(3) 0.027(6) -0.002(3) 0.011(6) 0.002(3)

loop_
_atom_type_symbol
_atom_type_description
_atom_type_scat_dispersion_real
_atom_type_scat_dispersion_imag
_atom_type_scat_source
C C 0.0033 0.0016 'International Tables Vol C Tables 4.2.6.8 and 6.1.1.4'
H H 0.0000 0.0000 'International Tables Vol C Tables 4.2.6.8 and 6.1.1.4'
Bi Bi -4.1077 10.2566 'International Tables Vol C Tables 4.2.6.8 and 6.1.1.4'

loop_
_geom_angle_atom_site_label_1
_geom_angle_atom_site_label_2
_geom_angle_atom_site_label_3
_geom_angle
C31 Bi1 C11 96.1(3)
C31 Bi1 C21 97.6(3)
C11 Bi1 C21 96.9(3)
C13 C11 C12 111.6(6)
C13 C11 Bi1 115.3(4)
C12 C11 Bi1 107.4(5)
C23 C21 C22 111.8(7)
C23 C21 Bi1 114.6(6)
C22 C21 Bi1 109.0(4)
C32 C31 C33 111.9(7)
C32 C31 Bi1 111.0(6)
C33 C31 Bi1 110.3(4)

loop_
_geom_bond_atom_site_label_1
_geom_bond_atom_site_label_2
_geom_bond_distance
Bi1 C31 2.267(7)
Bi1 C11 2.295(7)
Bi1 C21 2.300(9)
C11 C13 1.511(9)
C11 C12 1.533(10)
C21 C23 1.523(10)
C21 C22 1.541(13)
C31 C32 1.512(9)
C31 C33 1.550(13)

loop_
_geom_hbond_atom_site_label_D
_geom_hbond_atom_site_label_H
_geom_hbond_atom_site_label_A
_geom_hbond_distance_DH
_geom_hbond_distance_HA
_geom_hbond_distance_DA
_geom_hbond_angle_DHA
_geom_hbond_site_symmetry_A
C11 H11 Bi1 1.00 3.43 4.413(7) 169.6 2_454

loop_
_geom_torsion_atom_site_label_1
_geom_torsion_atom_site_label_2
_geom_torsion_atom_site_label_3
_geom_torsion_atom_site_label_4
_geom_torsion
C31 Bi1 C11 C13 -45.7(6)
C21 Bi1 C11 C13 52.8(6)
C31 Bi1 C11 C12 -170.8(5)
C21 Bi1 C11 C12 -72.3(5)
C31 Bi1 C21 C23 18.9(6)
C11 Bi1 C21 C23 -78.2(6)
C31 Bi1 C21 C22 -107.2(5)
C11 Bi1 C21 C22 155.7(5)
C11 Bi1 C31 C32 176.1(5)
C21 Bi1 C31 C32 78.3(5)
C11 Bi1 C31 C33 -59.3(5)
C21 Bi1 C31 C33 -157.2(5)
